data_1563671
loop_
_publ_author_name
'Suzuki, Yuto'
'GUTI\'ERREZ, MARIO'
'Tanaka, Senri'
'Gomez Garcia, Eduardo'
'Tohnai, Norimitsu'
'Yasuda, Nobuhiro'
'Matubayasi, Nobuyuki'
'Douhal, Abderrazzak'
'Hisaki, Ichiro'

_publ_section_title
;
 Construction of Isostructural Hydrogen-bonded Organic Frameworks:
 Limitations and Possibilities of Pore Expansion
;
_journal_name_full 'Chemical Science'
_journal_paper_doi 10.1039/D1SC02690A
_journal_year 2021
_chemical_formula_moiety 'C96 H66 O12, 2(C6 H3 Cl3)'
_chemical_formula_sum 'C108 H72 Cl6 O12'
_chemical_formula_weight 1774.35
_chemical_name_common BPTp
_chemical_name_systematic
'4',4''',4''''',4''''''',4'''''''''-(11-(4'-methyl-[1,1'-biphenyl]-4-yl)triphenylene-2,3,6,7,10-pentayl)pentakis(([1,1'-biphenyl]-4-carboxylic acid))'
_space_group_crystal_system monoclinic
_space_group_IT_number 15
_space_group_name_Hall '-I 2ya'
_space_group_name_H-M_alt 'I 1 2/a 1'
_atom_sites_solution_hydrogens geom
_atom_sites_solution_primary dual
_audit_creation_date 2019-09-30
_audit_creation_method
;
Olex2 1.2
(compiled 2018.05.29 svn.r3508 for OlexSys, GUI svn.r5506)
;
_audit_update_record
;
2021-04-30 deposited with the CCDC.	2021-06-21 downloaded from the CCDC.
;
_cell_angle_alpha 90
_cell_angle_beta 97.504(2)
_cell_angle_gamma 90
_cell_formula_units_Z 4
_cell_length_a 9.3082(3)
_cell_length_b 53.6910(12)
_cell_length_c 30.7096(6)
_cell_measurement_reflns_used 8497
_cell_measurement_temperature 93(2)
_cell_measurement_theta_max 74.0530
_cell_measurement_theta_min 4.8260
_cell_volume 15216.2(7)
_computing_cell_refinement 'CrysAlisPro 1.171.39.20a (Rigaku OD, 2015)'
_computing_data_collection 'CrysAlisPro 1.171.39.20a (Rigaku OD, 2015)'
_computing_data_reduction 'CrysAlisPro 1.171.39.20a (Rigaku OD, 2015)'
_computing_molecular_graphics 'Olex2 (Dolomanov et al., 2009)'
_computing_publication_material 'Olex2 (Dolomanov et al., 2009)'
_computing_structure_refinement 'ShelXL (Sheldrick, 2015)'
_computing_structure_solution 'ShelXT (Sheldrick, 2015)'
_diffrn_ambient_temperature 93(2)
_diffrn_detector 'CCD plate'
_diffrn_measured_fraction_theta_full 0.990
_diffrn_measured_fraction_theta_max 0.953
_diffrn_measurement_details
;
List of Runs (angles in degrees, time in seconds):

  # Type    Start    End  Width  t~exp~   \w     \q     \k     \f   Frames
#--------------------------------------------------------------------------
  1  \w    -17.00  89.00   0.50    2.00    --    0.00  37.00   0.00  212
  2  \w     -8.00  21.00   0.50    2.00    --    0.00  57.00-120.00   58
  3  \w     37.00  62.00   0.50    2.00    --    0.00  57.00-120.00   50
  4  \w      5.00 108.00   0.50   18.00    --   94.90 -61.00  90.00  206
  5  \w     90.00 180.00   0.50   18.00    --   94.90  82.00 120.00  180
  6  \w      6.00 113.00   0.50   18.00    --   94.90 -82.00  90.00  214
  7  \w    151.00 184.00   0.50   18.00    --   94.90  30.00 -30.00   66
  8  \w     71.00 125.00   0.50   18.00    --   94.90 -82.00 -90.00  108
  9  \w     75.00 153.00   0.50   18.00    --   94.90  77.00  30.00  156
;
_diffrn_measurement_device 'four-circle diffractometer'
_diffrn_measurement_device_type 'XtaLAB Pro: Kappa single'
_diffrn_measurement_method '\w scans'
_diffrn_orient_matrix_type 'CrysAlisPro convention (1999,Acta A55,543-557)'
_diffrn_orient_matrix_UB_11 -0.0092102000
_diffrn_orient_matrix_UB_12 -0.0022466000
_diffrn_orient_matrix_UB_13 -0.0503249000
_diffrn_orient_matrix_UB_21 -0.0037957000
_diffrn_orient_matrix_UB_22 0.0286064000
_diffrn_orient_matrix_UB_23 -0.0040381000
_diffrn_orient_matrix_UB_31 0.1665330000
_diffrn_orient_matrix_UB_32 0.0005271000
_diffrn_orient_matrix_UB_33 0.0037350000
_diffrn_radiation_monochromator graphite
_diffrn_radiation_probe x-ray
_diffrn_radiation_type CuK\a
_diffrn_radiation_wavelength 1.54184
_diffrn_reflns_av_R_equivalents 0.0674
_diffrn_reflns_av_unetI/netI 0.0829
_diffrn_reflns_Laue_measured_fraction_full 0.990
_diffrn_reflns_Laue_measured_fraction_max 0.953
_diffrn_reflns_limit_h_max 11
_diffrn_reflns_limit_h_min -9
_diffrn_reflns_limit_k_max 65
_diffrn_reflns_limit_k_min -61
_diffrn_reflns_limit_l_max 37
_diffrn_reflns_limit_l_min -36
_diffrn_reflns_number 37007
_diffrn_reflns_point_group_measured_fraction_full 0.990
_diffrn_reflns_point_group_measured_fraction_max 0.953
_diffrn_reflns_theta_full 67.684
_diffrn_reflns_theta_max 74.469
_diffrn_reflns_theta_min 3.337
_diffrn_source 'fine-focus sealed X-ray tube'
_diffrn_source_type 'Enhance (Cu) X-ray Source'
_exptl_absorpt_coefficient_mu 1.337
_exptl_absorpt_correction_T_max 1.00000
_exptl_absorpt_correction_T_min 0.31584
_exptl_absorpt_correction_type multi-scan
_exptl_absorpt_process_details
;
CrysAlisPro 1.171.39.20a (Rigaku Oxford Diffraction, 2015)
Empirical absorption correction using spherical harmonics,
 implemented in SCALE3 ABSPACK scaling algorithm.
;
_exptl_crystal_colour colorless
_exptl_crystal_density_diffrn 0.775
_exptl_crystal_description block
_exptl_crystal_F_000 6023
_exptl_crystal_recrystallization_method 'Re-crystallisation from solvent: N,N-dimethylformamide, 1,2,4-trichlorobenzene'
_exptl_crystal_size_max 0.1
_exptl_crystal_size_mid 0.1
_exptl_crystal_size_min 0.1
_refine_diff_density_max 0.997
_refine_diff_density_min -0.519
_refine_diff_density_rms 0.087
_refine_ls_extinction_method none
_refine_ls_goodness_of_fit_ref 1.377
_refine_ls_hydrogen_treatment constr
_refine_ls_matrix_type full
_refine_ls_number_parameters 696
_refine_ls_number_reflns 14857
_refine_ls_number_restraints 826
_refine_ls_restrained_S_all 1.351
_refine_ls_R_factor_all 0.1786
_refine_ls_R_factor_gt 0.1349
_refine_ls_shift/su_max 0.000
_refine_ls_shift/su_mean 0.000
_refine_ls_structure_factor_coef Fsqd
_refine_ls_weighting_details 'w=1/[\s^2^(Fo^2^)+(0.2000P)^2^] where P=(Fo^2^+2Fc^2^)/3'
_refine_ls_weighting_scheme calc
_refine_ls_wR_factor_gt 0.3858
_refine_ls_wR_factor_ref 0.4215
_reflns_Friedel_coverage 0.000
_reflns_number_gt 7913
_reflns_number_total 14857
_reflns_threshold_expression 'I > 2\s(I)'
_cod_data_source_file d1sc02690a2.cif
_cod_data_source_block BPTp-1-TCB
_cod_database_code 1563671
_shelx_shelxl_version_number 2018/3
_shelx_space_group_comment
;
The symmetry employed for this shelxl refinement is uniquely defined
by the following loop, which should always be used as a source of
symmetry information in preference to the above space-group names.
They are only intended as comments.
;
_shelx_estimated_absorpt_t_max 0.935
_shelx_estimated_absorpt_t_min 0.935
_reflns_odcompleteness_completeness 98.95
_reflns_odcompleteness_iscentric 1
_reflns_odcompleteness_theta 66.97
_olex2_refinement_description
;
1. Fixed Uiso
 At 1.2 times of:
  All C(H) groups
 At 1.5 times of:
  All O(H) groups
2. Restrained distances
 C44B-C47B
 1.488 with sigma of 0.02
 O6B-C47B
 1.253 with sigma of 0.02
 O5B-C47B
 1.253 with sigma of 0.02
 O5B-O6B
 2.221 with sigma of 0.04
 C44B-O5B
 2.35 with sigma of 0.08
 O6B-C44B
 2.35 with sigma of 0.08
 O1A-C23A \\sim O1B-C23B
 with sigma of 0.02
 C16-C17A \\sim C16-C17B
 with sigma of 0.02
 C17A-C18A \\sim C17B-C18B
 with sigma of 0.02
 C17A-C22A \\sim C17B-C22B
 with sigma of 0.02
 C18A-C19A \\sim C18B-C19B
 with sigma of 0.02
 C19A-C20A \\sim C19B-C20B
 with sigma of 0.02
 C20A-C21A \\sim C20B-C21B
 with sigma of 0.02
 C20A-C23A \\sim C20B-C23B
 with sigma of 0.02
 C21A-C22A \\sim C21B-C22B
 with sigma of 0.02
 O2A-C23A \\sim O2B-C23B
 with sigma of 0.02
 O1A-C20A \\sim O1B-C20B
 with sigma of 0.04
 O1A-O2A \\sim O1B-O2B
 with sigma of 0.04
 C16-C18A \\sim C16-C18B
 with sigma of 0.04
 C16-C22A \\sim C16-C22B
 with sigma of 0.04
 C17A-C19A \\sim C17B-C19B
 with sigma of 0.04
 C17A-C21A \\sim C17B-C21B
 with sigma of 0.04
 C18A-C20A \\sim C18B-C20B
 with sigma of 0.04
 C18A-C22A \\sim C18B-C22B
 with sigma of 0.04
 C19A-C21A \\sim C19B-C21B
 with sigma of 0.04
 C19A-C23A \\sim C19B-C23B
 with sigma of 0.04
 C20A-C22A \\sim C20B-C22B
 with sigma of 0.04
 C20A-O2A \\sim C20B-O2B
 with sigma of 0.04
 C21A-C23A \\sim C21B-C23B
 with sigma of 0.04
 O5B-C47B \\sim O6A-C47A
 with sigma of 0.02
 C40-C41B \\sim C40-C41A
 with sigma of 0.02
 C41B-C46B \\sim C41A-C42A
 with sigma of 0.02
 C41B-C42B \\sim C41A-C46A
 with sigma of 0.02
 C46B-C45B \\sim C42A-C43A
 with sigma of 0.02
 C45B-C44B \\sim C43A-C44A
 with sigma of 0.02
 C44B-C43B \\sim C44A-C45A
 with sigma of 0.02
 C44B-C47B \\sim C44A-C47A
 with sigma of 0.02
 C43B-C42B \\sim C45A-C46A
 with sigma of 0.02
 O6B-C47B \\sim O5A-C47A
 with sigma of 0.02
 O5B-C44B \\sim O6A-C44A
 with sigma of 0.04
 O5B-O6B \\sim O6A-O5A
 with sigma of 0.04
 C40-C46B \\sim C40-C42A
 with sigma of 0.04
 C40-C42B \\sim C40-C46A
 with sigma of 0.04
 C41B-C45B \\sim C41A-C43A
 with sigma of 0.04
 C41B-C43B \\sim C41A-C45A
 with sigma of 0.04
 C46B-C44B \\sim C42A-C44A
 with sigma of 0.04
 C46B-C42B \\sim C42A-C46A
 with sigma of 0.04
 C45B-C43B \\sim C43A-C45A
 with sigma of 0.04
 C45B-C47B \\sim C43A-C47A
 with sigma of 0.04
 C44B-C42B \\sim C44A-C46A
 with sigma of 0.04
 C44B-O6B \\sim C44A-O5A
 with sigma of 0.04
 C43B-C47B \\sim C45A-C47A
 with sigma of 0.04
3. Restrained planarity
 C41B, C42B, C43B, C44B, C45B, C46B, C47B, O5B, O6B
 with sigma of 0.1
4. Rigid bond restraints
 C41B, C46B, C45B, C44B, C43B, C42B
 with sigma for 1-2 distances of 0.01 and sigma for 1-3 distances of 0.01
 C41A, C46A, C42A, C43A, C45A, C44A
 with sigma for 1-2 distances of 0.01 and sigma for 1-3 distances of 0.01
 C37, C38, C39, C40, C41, C42
 with sigma for 1-2 distances of 0.01 and sigma for 1-3 distances of 0.01
 C17A, C22A, C21A, C20A, C19A, C18A
 with sigma for 1-2 distances of 0.01 and sigma for 1-3 distances of 0.01
5. Uiso/Uaniso restraints and constraints
All non-hydrogen atoms have similar U: within 1.7A with sigma of 0.04 and sigma
for terminal atoms of 0.08
6. Others
 Sof(C17B)=Sof(C18B)=Sof(H18B)=Sof(C19B)=Sof(H19B)=Sof(C20B)=Sof(C21B)=
 Sof(H21B)=Sof(C22B)=Sof(H22B)=Sof(C23B)=Sof(O1B)=Sof(H1B)=Sof(O2B)=Sof(H2B)=1-
 FVAR(1)
 Sof(O1A)=Sof(H1A)=Sof(C17A)=Sof(C18A)=Sof(H18A)=Sof(C19A)=Sof(H19A)=Sof(C20A)=
 Sof(C21A)=Sof(H21A)=Sof(C22A)=Sof(H22A)=Sof(O2A)=Sof(H2A)=Sof(C23A)=FVAR(1)
 Sof(C41A)=Sof(C46A)=Sof(H46A)=Sof(C45A)=Sof(H45A)=Sof(C44A)=Sof(C43A)=
 Sof(H43A)=Sof(C42A)=Sof(H42A)=Sof(C47A)=Sof(O6A)=Sof(H6A)=Sof(O5A)=Sof(H5A)=1-
 FVAR(2)
 Sof(O5B)=Sof(H5B)=Sof(C41B)=Sof(C46B)=Sof(H46B)=Sof(C45B)=Sof(H45B)=Sof(C44B)=
 Sof(C43B)=Sof(H43B)=Sof(C42B)=Sof(H42B)=Sof(O6B)=Sof(H6B)=Sof(C47B)=FVAR(2)
7.a Aromatic/amide H refined with riding coordinates:
 C8(H8), C5(H5), C38(H38), C39(H39), C2(H2), C42(H42), C25(H25), C28(H28),
 C41(H41), C26(H26), C15(H15), C29(H29), C46B(H46B), C45B(H45B), C43B(H43B),
 C42B(H42B), C14(H14), C31(H31), C35(H35), C11(H11), C50(H50), C53(H53),
 C52(H52), C18A(H18A), C19A(H19A), C21A(H21A), C22A(H22A), C12(H12), C34(H34),
 C32(H32), C18B(H18B), C19B(H19B), C21B(H21B), C22B(H22B), C46A(H46A),
 C45A(H45A), C43A(H43A), C42A(H42A)
7.b Fitted hexagon refined as free rotating group:
 C41B(C46B,C45B,C44B,C43B,C42B), C51(C50,C49,C48,C53,C52), C17A(C18A,C19A,C20A,
 C21A,C22A)
7.c Tetrahedral OH refined with riding coordinates:
 O5B(H5B), O1A(H1A), O3(H3), O4(H4), O6B(H6B), O2A(H2A), O1B(H1B), O2B(H2B),
 O6A(H6A), O5A(H5A)
;
_platon_squeeze_void_probe_radius 1.20
_olex2_submission_special_instructions 'No special instructions were received'
_oxdiff_exptl_absorpt_empirical_details
;
Empirical correction (ABSPACK) includes:
- Absorption correction using spherical harmonics
- Frame scaling
;
_oxdiff_exptl_absorpt_empirical_full_max 2.507
_oxdiff_exptl_absorpt_empirical_full_min 0.640

loop_
_space_group_symop_operation_xyz
'x, y, z'
'-x+1/2, y, -z'
'x+1/2, y+1/2, z+1/2'
'-x+1, y+1/2, -z+1/2'
'-x, -y, -z'
'x-1/2, -y, z'
'-x+1/2, -y+1/2, -z+1/2'
'x, -y+1/2, z+1/2'

loop_
_atom_site_label
_atom_site_type_symbol
_atom_site_fract_x
_atom_site_fract_y
_atom_site_fract_z
_atom_site_U_iso_or_equiv
_atom_site_adp_type
_atom_site_occupancy
_atom_site_site_symmetry_order
_atom_site_calc_flag
_atom_site_refinement_flags_posn
_atom_site_refinement_flags_adp
_atom_site_refinement_flags_occupancy
_atom_site_disorder_assembly
_atom_site_disorder_group
Cl3 Cl 0.2084(3) 0.49490(5) 0.65369(7) 0.1444(9) Uani 1 1 d . U . . .
C7 C 0.2804(4) 0.46558(5) 0.52211(8) 0.0290(7) Uani 1 1 d . U . . .
C9 C 0.2840(4) 0.51112(5) 0.52209(9) 0.0301(7) Uani 1 1 d . U . . .
C37 C 0.3149(4) 0.53447(5) 0.54790(10) 0.0322(7) Uani 1 1 d . U . . .
C8 C 0.3169(4) 0.48849(5) 0.54258(9) 0.0309(7) Uani 1 1 d . U . . .
H8 H 0.365248 0.488476 0.571066 0.037 Uiso 1 1 calc R . . . .
Cl1 Cl 0.5926(4) 0.52707(9) 0.82526(11) 0.2117(17) Uani 1 1 d . U . . .
C4 C 0.3790(4) 0.41936(6) 0.61450(9) 0.0412(9) Uani 1 1 d . U . . .
C5 C 0.3606(4) 0.44100(5) 0.59071(9) 0.0343(8) Uani 1 1 d . U . . .
H5 H 0.382832 0.455936 0.605383 0.041 Uiso 1 1 calc R . . . .
C6 C 0.3102(4) 0.44204(5) 0.54559(9) 0.0358(8) Uani 1 1 d . U . . .
C38 C 0.4497(4) 0.53888(6) 0.57136(11) 0.0413(9) Uani 1 1 d . U . . .
H38 H 0.524416 0.527540 0.569930 0.050 Uiso 1 1 calc R . . . .
C1 C 0.2786(5) 0.41920(5) 0.52332(9) 0.0430(10) Uani 1 1 d . U . . .
C3 C 0.3483(5) 0.39644(6) 0.59209(10) 0.0525(12) Uani 1 1 d . U . . .
C39 C 0.4742(4) 0.56018(6) 0.59708(13) 0.0457(9) Uani 1 1 d . U . . .
H39 H 0.565317 0.562742 0.612856 0.055 Uiso 1 1 calc R . . . .
O5B O 0.5609(17) 0.6688(3) 0.7289(5) 0.094(5) Uani 0.594(5) 1 d D U P A 2
H5B H 0.569686 0.682752 0.739673 0.142 Uiso 0.594(5) 1 calc R . P A 2
C24 C 0.4280(5) 0.42188(7) 0.66276(10) 0.0476(10) Uani 1 1 d . U . . .
O1A O 0.3931(16) 0.2120(3) 0.7283(5) 0.065(4) Uani 0.481(6) 1 d D U P B 1
H1A H 0.415222 0.198967 0.741423 0.098 Uiso 0.481(6) 1 calc R . P B 1
C2 C 0.2985(5) 0.39708(6) 0.54758(10) 0.0578(13) Uani 1 1 d . U . . .
H2 H 0.277211 0.382060 0.533059 0.069 Uiso 1 1 calc R . . . .
C42 C 0.2046(4) 0.55170(6) 0.55166(15) 0.0508(10) Uani 1 1 d . U . . .
H42 H 0.111726 0.548727 0.537437 0.061 Uiso 1 1 calc R . . . .
C40 C 0.3678(4) 0.57738(7) 0.59971(15) 0.0546(11) Uani 1 1 d D U . . .
C25 C 0.3606(5) 0.40842(7) 0.69368(11) 0.0527(10) Uani 1 1 d . U . . .
H25 H 0.287351 0.397156 0.684067 0.063 Uiso 1 1 calc R . . . .
C10 C 0.3691(6) 0.37159(6) 0.61368(11) 0.0658(14) Uani 1 1 d . U . . .
C28 C 0.5734(6) 0.44198(9) 0.72303(12) 0.0731(15) Uani 1 1 d . U . . .
H28 H 0.643925 0.453769 0.732383 0.088 Uiso 1 1 calc R . . . .
Cl2 Cl 0.5630(6) 0.56036(9) 0.7437(2) 0.309(4) Uani 1 1 d . U . . .
C41 C 0.2317(5) 0.57273(8) 0.57586(19) 0.0710(15) Uani 1 1 d . U . . .
H41 H 0.157996 0.584348 0.576632 0.085 Uiso 1 1 calc R . . . .
C27 C 0.5115(6) 0.42853(9) 0.75337(11) 0.0614(12) Uani 1 1 d . U . . .
C26 C 0.4019(5) 0.41175(9) 0.73848(11) 0.0590(12) Uani 1 1 d . U . . .
H26 H 0.356192 0.402724 0.758578 0.071 Uiso 1 1 calc R . . . .
C15 C 0.4907(6) 0.36508(7) 0.64059(14) 0.0682(14) Uani 1 1 d . U . . .
H15 H 0.564607 0.376733 0.646512 0.082 Uiso 1 1 calc R . . . .
C29 C 0.5321(6) 0.43829(8) 0.67813(11) 0.0686(15) Uani 1 1 d . U . . .
H29 H 0.577894 0.447423 0.658196 0.082 Uiso 1 1 calc R . . . .
C41B C 0.3909(7) 0.60241(7) 0.62027(17) 0.051(3) Uani 0.594(5) 1 d D U P A 2
C46B C 0.3364(7) 0.62485(8) 0.60259(15) 0.065(2) Uani 0.594(5) 1 d DG U P A 2
H46B H 0.282044 0.625171 0.574944 0.078 Uiso 0.594(5) 1 calc R . P A 2
C45B C 0.3631(7) 0.64681(7) 0.62623(18) 0.073(3) Uani 0.594(5) 1 d DG U P A 2
H45B H 0.326663 0.661824 0.614405 0.088 Uiso 0.594(5) 1 calc R . P A 2
C44B C 0.4444(7) 0.64633(8) 0.66755(17) 0.072(3) Uani 0.594(5) 1 d DG U P A 2
C43B C 0.4989(7) 0.62388(9) 0.68523(15) 0.069(2) Uani 0.594(5) 1 d DG U P A 2
H43B H 0.553217 0.623562 0.712881 0.082 Uiso 0.594(5) 1 calc R . P A 2
C42B C 0.4721(7) 0.60192(7) 0.66159(18) 0.071(3) Uani 0.594(5) 1 d DG U P A 2
H42B H 0.508599 0.586909 0.673420 0.086 Uiso 0.594(5) 1 calc R . P A 2
C30 C 0.5573(7) 0.43252(10) 0.80162(13) 0.0809(17) Uani 1 1 d . U . . .
C14 C 0.5087(7) 0.34167(8) 0.65955(16) 0.0771(16) Uani 1 1 d . U . . .
H14 H 0.594115 0.338029 0.677703 0.093 Uiso 1 1 calc R . . . .
C16 C 0.4041(7) 0.32390(8) 0.65219(16) 0.090(2) Uani 1 1 d D U . . .
O3 O 0.8191(7) 0.44520(14) 0.95219(12) 0.167(3) Uani 1 1 d . U . . .
H3 H 0.829487 0.446479 0.979020 0.251 Uiso 1 1 calc R . . . .
C31 C 0.6992(8) 0.43714(14) 0.81688(15) 0.105(2) Uani 1 1 d . U . . .
H31 H 0.767865 0.437905 0.797468 0.126 Uiso 1 1 calc R . . . .
C35 C 0.4543(7) 0.43186(11) 0.83055(12) 0.0849(17) Uani 1 1 d . U . . .
H35 H 0.357292 0.429057 0.820128 0.102 Uiso 1 1 calc R . . . .
C11 C 0.2589(8) 0.35340(8) 0.60562(17) 0.109(3) Uani 1 1 d . U . . .
H11 H 0.174103 0.357120 0.587252 0.131 Uiso 1 1 calc R . . . .
O4 O 0.5905(8) 0.44359(13) 0.96337(13) 0.155(3) Uani 1 1 d . U . . .
H4 H 0.627000 0.444816 0.989074 0.233 Uiso 1 1 calc R . . . .
C51 C 0.3164(6) 0.50344(12) 0.70043(18) 0.108(2) Uani 1 1 d . U . . .
C50 C 0.3906(7) 0.52596(11) 0.70204(19) 0.129(3) Uani 1 1 d G U . . .
H50 H 0.383341 0.536153 0.677364 0.155 Uiso 1 1 calc R . . . .
C49 C 0.4757(6) 0.53323(11) 0.7405(2) 0.150(4) Uani 1 1 d G U . . .
C48 C 0.4866(7) 0.51799(15) 0.77739(18) 0.126(3) Uani 1 1 d G U . . .
C53 C 0.4124(8) 0.49548(14) 0.77579(19) 0.149(4) Uani 1 1 d G U . . .
H53 H 0.419633 0.485285 0.800458 0.179 Uiso 1 1 calc R . . . .
C52 C 0.3273(7) 0.48820(9) 0.7373(3) 0.141(3) Uani 1 1 d G U . . .
H52 H 0.277604 0.473140 0.736229 0.169 Uiso 1 1 calc R . . . .
C17A C 0.4476(9) 0.29724(11) 0.6682(3) 0.062(3) Uani 0.481(6) 1 d D U P B 1
C18A C 0.3284(8) 0.28462(17) 0.6801(4) 0.081(5) Uani 0.481(6) 1 d DG U P B 1
H18A H 0.236956 0.291881 0.675375 0.097 Uiso 0.481(6) 1 calc R . P B 1
C19A C 0.3457(8) 0.26115(17) 0.6992(4) 0.076(5) Uani 0.481(6) 1 d DG U P B 1
H19A H 0.265934 0.252707 0.707193 0.092 Uiso 0.481(6) 1 calc R . P B 1
C20A C 0.4824(9) 0.25030(11) 0.7063(3) 0.071(3) Uani 0.481(6) 1 d DG U P B 1
C21A C 0.6016(7) 0.26292(12) 0.6944(3) 0.077(3) Uani 0.481(6) 1 d DG U P B 1
H21A H 0.693043 0.255655 0.699170 0.093 Uiso 0.481(6) 1 calc R . P B 1
C22A C 0.5843(8) 0.28639(11) 0.6753(3) 0.072(3) Uani 0.481(6) 1 d DG U P B 1
H22A H 0.664068 0.294829 0.667352 0.086 Uiso 0.481(6) 1 calc R . P B 1
C33 C 0.6433(9) 0.43987(13) 0.89063(16) 0.102(2) Uani 1 1 d . U . . .
C12 C 0.2764(9) 0.33014(9) 0.6249(2) 0.127(3) Uani 1 1 d . U . . .
H12 H 0.202488 0.318447 0.619639 0.152 Uiso 1 1 calc R . . . .
C34 C 0.4980(9) 0.43546(14) 0.87581(15) 0.104(2) Uani 1 1 d . U . . .
H34 H 0.430318 0.434890 0.895545 0.125 Uiso 1 1 calc R . . . .
C36 C 0.6907(11) 0.44273(16) 0.93861(18) 0.119(3) Uani 1 1 d . U . . .
C32 C 0.7408(9) 0.44072(16) 0.86201(16) 0.116(3) Uani 1 1 d . U . . .
H32 H 0.837679 0.443742 0.872319 0.139 Uiso 1 1 calc R . . . .
O6B O 0.4246(9) 0.68923(11) 0.6747(3) 0.131(4) Uani 0.594(5) 1 d D U P A 2
H6B H 0.446518 0.701101 0.691039 0.197 Uiso 0.594(5) 1 calc R . P A 2
C47B C 0.4762(13) 0.66972(15) 0.6926(4) 0.087(4) Uani 0.594(5) 1 d D U P A 2
O2A O 0.6205(9) 0.21455(15) 0.7270(4) 0.111(4) Uani 0.481(6) 1 d D U P B 1
H2A H 0.619693 0.200717 0.738244 0.166 Uiso 0.481(6) 1 calc R . P B 1
C23A C 0.5008(12) 0.2249(2) 0.7283(6) 0.083(4) Uani 0.481(6) 1 d D U P B 1
C17B C 0.3947(14) 0.30127(17) 0.6799(4) 0.070(4) Uani 0.519(6) 1 d D U P B 2
C18B C 0.3125(14) 0.28043(19) 0.6655(4) 0.062(3) Uani 0.519(6) 1 d D U P B 2
H18B H 0.242091 0.282015 0.641282 0.074 Uiso 0.519(6) 1 calc R . P B 2
C19B C 0.3319(16) 0.2573(2) 0.6861(4) 0.070(3) Uani 0.519(6) 1 d D U P B 2
H19B H 0.282416 0.243360 0.674113 0.084 Uiso 0.519(6) 1 calc R . P B 2
C20B C 0.4246(13) 0.25555(17) 0.7242(3) 0.071(3) Uani 0.519(6) 1 d D U P B 2
C21B C 0.5087(15) 0.27564(17) 0.7383(4) 0.110(5) Uani 0.519(6) 1 d D U P B 2
H21B H 0.577665 0.273831 0.762858 0.131 Uiso 0.519(6) 1 calc R . P B 2
C22B C 0.4954(13) 0.29818(17) 0.7177(4) 0.097(4) Uani 0.519(6) 1 d D U P B 2
H22B H 0.553023 0.311489 0.728734 0.116 Uiso 0.519(6) 1 calc R . P B 2
C23B C 0.4408(15) 0.2314(2) 0.7508(4) 0.076(3) Uani 0.519(6) 1 d D U P B 2
O1B O 0.366(2) 0.2137(3) 0.7398(6) 0.104(7) Uani 0.519(6) 1 d D U P B 2
H1B H 0.386811 0.202226 0.756994 0.156 Uiso 0.519(6) 1 calc R . P B 2
O2B O 0.5325(9) 0.23092(13) 0.7829(3) 0.115(4) Uani 0.519(6) 1 d D U P B 2
H2B H 0.545556 0.216500 0.791332 0.173 Uiso 0.519(6) 1 calc R . P B 2
C41A C 0.4009(12) 0.59748(15) 0.6354(3) 0.034(2) Uani 0.406(5) 1 d D U P A 1
C46A C 0.5167(10) 0.61304(16) 0.6343(3) 0.048(2) Uani 0.406(5) 1 d D U P A 1
H46A H 0.582517 0.609776 0.614681 0.057 Uiso 0.406(5) 1 calc R . P A 1
C45A C 0.5382(11) 0.63363(18) 0.6618(4) 0.053(3) Uani 0.406(5) 1 d D U P A 1
H45A H 0.618546 0.643764 0.660556 0.063 Uiso 0.406(5) 1 calc R . P A 1
C44A C 0.4422(11) 0.63929(18) 0.6911(4) 0.052(3) Uani 0.406(5) 1 d D U P A 1
C43A C 0.3253(10) 0.62317(14) 0.6940(3) 0.044(2) Uani 0.406(5) 1 d D U P A 1
H43A H 0.260850 0.626449 0.714041 0.053 Uiso 0.406(5) 1 calc R . P A 1
C42A C 0.3056(10) 0.60248(14) 0.6674(3) 0.046(2) Uani 0.406(5) 1 d D U P A 1
H42A H 0.229426 0.591632 0.670145 0.055 Uiso 0.406(5) 1 calc R . P A 1
C47A C 0.4605(16) 0.6617(2) 0.7196(6) 0.068(4) Uani 0.406(5) 1 d D U P A 1
O6A O 0.582(2) 0.6737(4) 0.7203(9) 0.094(8) Uani 0.406(5) 1 d D U P A 1
H6A H 0.586076 0.684762 0.738779 0.141 Uiso 0.406(5) 1 calc R . P A 1
O5A O 0.3604(9) 0.66920(14) 0.7385(3) 0.079(3) Uani 0.406(5) 1 d D U P A 1
H5A H 0.385357 0.681929 0.752210 0.119 Uiso 0.406(5) 1 calc R . P A 1

loop_
_atom_site_aniso_label
_atom_site_aniso_U_11
_atom_site_aniso_U_22
_atom_site_aniso_U_33
_atom_site_aniso_U_23
_atom_site_aniso_U_13
_atom_site_aniso_U_12
Cl3 0.178(2) 0.156(2) 0.1081(13) -0.0421(13) 0.0527(13) 0.0375(16)
C7 0.057(2) 0.0120(12) 0.0165(13) 0.0010(10) 0.0004(12) -0.0008(12)
C9 0.049(2) 0.0118(13) 0.0288(14) -0.0002(10) 0.0032(13) 0.0013(12)
C37 0.047(2) 0.0145(13) 0.0351(15) -0.0045(11) 0.0063(13) -0.0040(13)
C8 0.057(2) 0.0157(13) 0.0188(12) -0.0021(10) 0.0007(12) -0.0023(13)
Cl1 0.163(3) 0.317(5) 0.152(2) -0.022(3) 0.0085(19) 0.030(3)
C4 0.080(3) 0.0224(14) 0.0168(13) 0.0060(11) -0.0105(14) -0.0043(16)
C5 0.070(2) 0.0166(13) 0.0133(12) -0.0009(10) -0.0056(13) -0.0048(14)
C6 0.078(2) 0.0122(13) 0.0139(12) -0.0010(10) -0.0087(13) -0.0033(14)
C38 0.053(2) 0.0212(15) 0.0460(18) -0.0137(13) -0.0058(16) 0.0053(14)
C1 0.099(3) 0.0109(13) 0.0149(14) 0.0025(10) -0.0086(15) -0.0021(15)
C3 0.113(3) 0.0195(15) 0.0187(14) 0.0065(12) -0.0168(17) -0.0049(18)
C39 0.050(2) 0.0272(16) 0.057(2) -0.0197(15) -0.0042(17) 0.0037(15)
O5B 0.115(10) 0.046(6) 0.107(7) -0.045(5) -0.044(8) 0.000(6)
C24 0.087(3) 0.0327(17) 0.0183(14) 0.0058(12) -0.0097(15) -0.0056(18)
O1A 0.080(7) 0.040(5) 0.077(8) 0.041(5) 0.010(6) 0.004(5)
C2 0.132(4) 0.0101(13) 0.0232(15) 0.0019(11) -0.0218(19) -0.0037(18)
C42 0.046(2) 0.0173(14) 0.086(3) -0.0223(16) -0.0002(19) -0.0025(14)
C40 0.051(2) 0.0261(17) 0.085(3) -0.0296(18) 0.002(2) -0.0019(16)
C25 0.076(3) 0.046(2) 0.0319(17) 0.0116(15) -0.0076(17) -0.009(2)
C10 0.141(4) 0.0207(16) 0.0254(16) 0.0112(13) -0.027(2) -0.010(2)
C28 0.115(4) 0.070(3) 0.0280(18) 0.0000(18) -0.012(2) -0.032(3)
Cl2 0.266(5) 0.216(4) 0.405(8) 0.108(5) -0.111(5) -0.116(4)
C41 0.046(2) 0.034(2) 0.130(4) -0.046(2) -0.002(2) 0.0015(18)
C27 0.100(3) 0.062(3) 0.0178(15) 0.0077(16) -0.0108(18) -0.007(2)
C26 0.082(3) 0.065(3) 0.0254(16) 0.0156(17) -0.0091(17) -0.002(2)
C15 0.119(4) 0.0274(19) 0.053(2) 0.0138(17) -0.007(2) -0.008(2)
C29 0.122(4) 0.058(2) 0.0219(17) 0.0055(16) -0.008(2) -0.038(3)
C41B 0.064(5) 0.019(3) 0.065(5) -0.015(3) -0.013(4) -0.002(3)
C46B 0.078(5) 0.032(3) 0.079(5) -0.024(3) -0.019(4) 0.003(3)
C45B 0.087(6) 0.033(3) 0.091(5) -0.029(3) -0.017(4) 0.014(4)
C44B 0.084(6) 0.042(4) 0.085(6) -0.042(4) -0.009(5) 0.001(4)
C43B 0.083(6) 0.045(4) 0.070(5) -0.027(4) -0.015(4) -0.005(4)
C42B 0.080(6) 0.040(4) 0.083(5) -0.038(4) -0.029(5) 0.006(4)
C30 0.128(5) 0.084(3) 0.0216(18) 0.0080(19) -0.025(2) -0.014(3)
C14 0.121(4) 0.035(2) 0.064(3) 0.0224(19) -0.030(3) -0.011(2)
C16 0.158(5) 0.033(2) 0.063(3) 0.030(2) -0.040(3) -0.020(3)
O3 0.190(5) 0.268(8) 0.0301(18) 0.021(3) -0.038(3) -0.085(5)
C31 0.135(5) 0.146(6) 0.025(2) 0.009(3) -0.026(3) -0.041(4)
C35 0.130(5) 0.104(4) 0.0177(17) 0.004(2) -0.003(2) 0.006(4)
C11 0.184(6) 0.039(2) 0.078(3) 0.036(2) -0.083(4) -0.042(3)
O4 0.222(6) 0.205(6) 0.0263(18) -0.001(3) -0.028(3) 0.055(5)
C51 0.104(5) 0.085(5) 0.147(7) -0.020(4) 0.063(5) 0.003(4)
C50 0.102(6) 0.174(9) 0.117(6) 0.009(6) 0.035(4) 0.007(6)
C49 0.098(6) 0.135(8) 0.218(11) 0.008(8) 0.026(6) -0.025(5)
C48 0.150(7) 0.130(7) 0.102(5) -0.001(5) 0.028(5) 0.012(6)
C53 0.193(10) 0.144(9) 0.121(7) 0.004(6) 0.060(7) 0.007(7)
C52 0.170(8) 0.115(7) 0.150(8) 0.017(6) 0.070(7) 0.003(6)
C17A 0.098(7) 0.030(5) 0.054(6) 0.025(4) -0.003(5) 0.006(4)
C18A 0.108(8) 0.050(8) 0.086(10) 0.041(7) 0.016(8) 0.015(7)
C19A 0.106(8) 0.044(7) 0.085(10) 0.044(7) 0.034(8) 0.017(6)
C20A 0.101(7) 0.032(5) 0.080(7) 0.040(5) 0.013(6) 0.012(4)
C21A 0.082(6) 0.041(5) 0.105(8) 0.050(5) -0.004(6) 0.004(4)
C22A 0.089(6) 0.041(5) 0.082(6) 0.042(5) -0.004(5) 0.004(4)
C33 0.151(6) 0.112(5) 0.031(2) 0.005(3) -0.030(3) -0.003(4)
C12 0.202(7) 0.041(3) 0.108(4) 0.045(3) -0.093(5) -0.049(4)
C34 0.147(6) 0.132(6) 0.028(2) -0.006(3) -0.007(3) 0.010(5)
C36 0.177(8) 0.147(7) 0.026(3) 0.011(3) -0.014(4) -0.016(5)
C32 0.143(6) 0.167(7) 0.029(2) -0.005(3) -0.021(3) -0.045(5)
O6B 0.158(7) 0.043(3) 0.170(7) -0.071(4) -0.066(6) 0.024(4)
C47B 0.095(7) 0.038(5) 0.119(8) -0.047(5) -0.017(7) 0.002(5)
O2A 0.081(6) 0.069(5) 0.181(9) 0.092(6) 0.010(5) 0.012(4)
C23A 0.061(8) 0.055(6) 0.134(11) 0.069(7) 0.015(7) 0.017(6)
C17B 0.106(8) 0.028(4) 0.066(6) 0.015(4) -0.029(6) -0.004(5)
C18B 0.093(7) 0.031(4) 0.053(6) 0.020(4) -0.019(4) -0.006(4)
C19B 0.113(8) 0.026(4) 0.063(6) 0.017(4) -0.015(5) -0.002(5)
C20B 0.099(8) 0.040(5) 0.069(6) 0.030(5) -0.007(5) 0.006(5)
C21B 0.147(10) 0.051(6) 0.119(9) 0.063(6) -0.026(8) -0.003(6)
C22B 0.125(9) 0.053(5) 0.095(7) 0.047(5) -0.052(7) -0.015(6)
C23B 0.069(8) 0.054(6) 0.103(8) 0.036(6) 0.000(6) 0.012(6)
O1B 0.157(13) 0.059(7) 0.104(11) 0.063(7) 0.045(8) 0.034(7)
O2B 0.120(6) 0.060(4) 0.150(8) 0.079(5) -0.038(6) -0.017(4)
C41A 0.044(5) 0.006(3) 0.049(6) -0.006(4) -0.006(4) 0.004(3)
C46A 0.056(6) 0.026(4) 0.063(6) -0.025(4) 0.014(4) -0.004(4)
C45A 0.050(6) 0.032(5) 0.075(7) -0.028(5) 0.002(4) -0.011(4)
C44A 0.052(6) 0.030(5) 0.070(7) -0.033(5) -0.004(5) -0.007(4)
C43A 0.050(5) 0.027(4) 0.053(5) -0.028(4) 0.000(4) -0.001(3)
C42A 0.057(6) 0.021(4) 0.058(5) -0.021(3) 0.002(4) -0.007(4)
C47A 0.050(8) 0.045(7) 0.110(11) -0.040(8) 0.015(8) 0.004(6)
O6A 0.082(9) 0.056(10) 0.146(15) -0.078(11) 0.023(9) -0.026(7)
O5A 0.078(6) 0.048(4) 0.112(7) -0.055(4) 0.017(5) -0.019(4)

loop_
_atom_type_symbol
_atom_type_description
_atom_type_scat_dispersion_real
_atom_type_scat_dispersion_imag
_atom_type_scat_source
C C 0.0181 0.0091 'International Tables Vol C Tables 4.2.6.8 and 6.1.1.4'
H H 0.0000 0.0000 'International Tables Vol C Tables 4.2.6.8 and 6.1.1.4'
N N 0.0311 0.0180 'International Tables Vol C Tables 4.2.6.8 and 6.1.1.4'
O O 0.0492 0.0322 'International Tables Vol C Tables 4.2.6.8 and 6.1.1.4'
Cl Cl 0.3639 0.7018 'International Tables Vol C Tables 4.2.6.8 and 6.1.1.4'

loop_
_geom_angle_atom_site_label_1
_geom_angle_atom_site_label_2
_geom_angle_atom_site_label_3
_geom_angle
_geom_angle_site_symmetry_1
_geom_angle_site_symmetry_3
_geom_angle_publ_flag
C7 C7 C8 118.55(16) 2_556 . ?
C7 C7 C6 120.25(15) 2_556 . ?
C8 C7 C6 121.1(2) . . ?
C9 C9 C37 122.60(16) 2_556 . ?
C8 C9 C9 118.62(16) . 2_556 ?
C8 C9 C37 118.7(3) . . ?
C38 C37 C9 121.3(3) . . ?
C38 C37 C42 118.0(3) . . ?
C42 C37 C9 120.5(3) . . ?
C9 C8 C7 122.7(3) . . ?
C5 C4 C3 118.2(2) . . ?
C5 C4 C24 116.8(3) . . ?
C3 C4 C24 125.0(3) . . ?
C4 C5 C6 124.2(3) . . ?
C5 C6 C7 122.5(2) . . ?
C5 C6 C1 117.6(2) . . ?
C1 C6 C7 119.7(2) . . ?
C37 C38 C39 120.5(3) . . ?
C6 C1 C1 119.96(15) . 2_556 ?
C2 C1 C6 118.2(2) . . ?
C2 C1 C1 121.80(17) . 2_556 ?
C4 C3 C10 123.6(3) . . ?
C2 C3 C4 118.5(3) . . ?
C2 C3 C10 117.9(3) . . ?
C40 C39 C38 121.5(3) . . ?
C25 C24 C4 121.1(3) . . ?
C29 C24 C4 121.1(3) . . ?
C29 C24 C25 117.6(3) . . ?
C3 C2 C1 123.3(3) . . ?
C41 C42 C37 120.6(4) . . ?
C39 C40 C41 117.5(3) . . ?
C39 C40 C41B 124.8(4) . . ?
C39 C40 C41A 115.9(5) . . ?
C41 C40 C41B 117.0(4) . . ?
C41 C40 C41A 125.5(5) . . ?
C26 C25 C24 120.8(4) . . ?
C15 C10 C3 123.4(4) . . ?
C15 C10 C11 117.2(3) . . ?
C11 C10 C3 119.4(4) . . ?
C27 C28 C29 120.9(4) . . ?
C42 C41 C40 121.7(4) . . ?
C28 C27 C26 118.4(3) . . ?
C28 C27 C30 120.5(4) . . ?
C26 C27 C30 121.1(4) . . ?
C25 C26 C27 120.2(4) . . ?
C10 C15 C14 122.3(4) . . ?
C24 C29 C28 122.1(4) . . ?
C46B C41B C40 126.3(3) . . ?
C46B C41B C42B 120.0 . . ?
C42B C41B C40 113.7(3) . . ?
C41B C46B C45B 120.0 . . ?
C46B C45B C44B 120.0 . . ?
C45B C44B C47B 120.4(5) . . ?
C43B C44B C45B 120.0 . . ?
C43B C44B C47B 119.6(5) . . ?
C44B C43B C42B 120.0 . . ?
C43B C42B C41B 120.0 . . ?
C31 C30 C27 120.1(5) . . ?
C31 C30 C35 120.2(4) . . ?
C35 C30 C27 119.7(5) . . ?
C16 C14 C15 121.4(4) . . ?
C14 C16 C17A 116.3(5) . . ?
C14 C16 C12 117.6(4) . . ?
C14 C16 C17B 124.7(5) . . ?
C12 C16 C17A 125.2(5) . . ?
C12 C16 C17B 115.3(6) . . ?
C30 C31 C32 119.6(6) . . ?
C30 C35 C34 119.5(6) . . ?
C12 C11 C10 120.4(5) . . ?
C50 C51 Cl3 120.0(5) . . ?
C50 C51 C52 120.0 . . ?
C52 C51 Cl3 120.0(5) . . ?
C49 C50 C51 120.0 . . ?
C50 C49 Cl2 121.1(5) . . ?
C50 C49 C48 120.0 . . ?
C48 C49 Cl2 118.9(5) . . ?
C49 C48 Cl1 119.9(5) . . ?
C53 C48 Cl1 120.1(5) . . ?
C53 C48 C49 120.0 . . ?
C52 C53 C48 120.0 . . ?
C53 C52 C51 120.0 . . ?
C18A C17A C16 110.4(6) . . ?
C18A C17A C22A 120.0 . . ?
C22A C17A C16 129.3(6) . . ?
C17A C18A C19A 120.0 . . ?
C20A C19A C18A 120.0 . . ?
C19A C20A C23A 119.6(6) . . ?
C21A C20A C19A 120.0 . . ?
C21A C20A C23A 120.4(6) . . ?
C22A C21A C20A 120.0 . . ?
C21A C22A C17A 120.0 . . ?
C34 C33 C36 119.4(7) . . ?
C32 C33 C34 120.2(5) . . ?
C32 C33 C36 120.4(7) . . ?
C11 C12 C16 121.0(5) . . ?
C33 C34 C35 119.3(6) . . ?
O3 C36 O4 123.4(6) . . ?
O3 C36 C33 119.9(8) . . ?
O4 C36 C33 116.6(8) . . ?
C33 C32 C31 121.2(7) . . ?
O5B C47B C44B 118.5(9) . . ?
O6B C47B O5B 125.0(9) . . ?
O6B C47B C44B 116.4(7) . . ?
O1A C23A C20A 117.8(11) . . ?
O1A C23A O2A 118.8(13) . . ?
O2A C23A C20A 115.8(9) . . ?
C18B C17B C16 122.9(8) . . ?
C18B C17B C22B 116.6(7) . . ?
C22B C17B C16 119.0(8) . . ?
C19B C18B C17B 122.5(9) . . ?
C20B C19B C18B 118.7(10) . . ?
C19B C20B C21B 119.2(8) . . ?
C19B C20B C23B 121.6(9) . . ?
C21B C20B C23B 119.1(8) . . ?
C22B C21B C20B 122.7(9) . . ?
C21B C22B C17B 119.9(9) . . ?
O1B C23B C20B 120.3(12) . . ?
O1B C23B O2B 122.2(12) . . ?
O2B C23B C20B 117.4(10) . . ?
C46A C41A C40 119.7(8) . . ?
C46A C41A C42A 117.6(7) . . ?
C42A C41A C40 122.3(7) . . ?
C41A C46A C45A 121.4(9) . . ?
C44A C45A C46A 121.1(9) . . ?
C45A C44A C43A 118.6(8) . . ?
C45A C44A C47A 121.8(9) . . ?
C43A C44A C47A 119.6(9) . . ?
C42A C43A C44A 120.2(8) . . ?
C43A C42A C41A 120.8(8) . . ?
O6A C47A C44A 116.4(13) . . ?
O5A C47A C44A 120.5(11) . . ?
O5A C47A O6A 122.8(13) . . ?

loop_
_geom_bond_atom_site_label_1
_geom_bond_atom_site_label_2
_geom_bond_distance
_geom_bond_site_symmetry_2
_geom_bond_publ_flag
Cl3 C51 1.704(5) . ?
C7 C7 1.401(5) 2_556 ?
C7 C8 1.403(4) . ?
C7 C6 1.464(4) . ?
C9 C9 1.420(6) 2_556 ?
C9 C37 1.491(4) . ?
C9 C8 1.384(4) . ?
C37 C38 1.383(5) . ?
C37 C42 1.398(5) . ?
Cl1 C48 1.730(6) . ?
C4 C5 1.371(4) . ?
C4 C3 1.420(4) . ?
C4 C24 1.499(4) . ?
C5 C6 1.405(4) . ?
C6 C1 1.416(4) . ?
C38 C39 1.391(4) . ?
C1 C1 1.461(5) 2_556 ?
C1 C2 1.401(4) . ?
C3 C2 1.385(4) . ?
C3 C10 1.492(4) . ?
C39 C40 1.365(5) . ?
O5B C47B 1.280(12) . ?
C24 C25 1.405(5) . ?
C24 C29 1.348(6) . ?
O1A C23A 1.220(12) . ?
C42 C41 1.357(5) . ?
C40 C41 1.400(6) . ?
C40 C41B 1.488(4) . ?
C40 C41A 1.540(9) . ?
C25 C26 1.391(5) . ?
C10 C15 1.357(6) . ?
C10 C11 1.414(7) . ?
C28 C27 1.364(7) . ?
C28 C29 1.397(5) . ?
Cl2 C49 1.664(6) . ?
C27 C26 1.393(6) . ?
C27 C30 1.503(5) . ?
C15 C14 1.386(5) . ?
C41B C46B 1.3900 . ?
C41B C42B 1.3900 . ?
C46B C45B 1.3900 . ?
C45B C44B 1.3900 . ?
C44B C43B 1.3900 . ?
C44B C47B 1.482(7) . ?
C43B C42B 1.3900 . ?
C30 C31 1.366(9) . ?
C30 C35 1.390(9) . ?
C14 C16 1.361(7) . ?
C16 C17A 1.550(6) . ?
C16 C12 1.402(8) . ?
C16 C17B 1.494(9) . ?
O3 C36 1.221(10) . ?
C31 C32 1.403(6) . ?
C35 C34 1.410(6) . ?
C11 C12 1.383(5) . ?
O4 C36 1.278(10) . ?
C51 C50 1.3900 . ?
C51 C52 1.3900 . ?
C50 C49 1.3900 . ?
C49 C48 1.3900 . ?
C48 C53 1.3900 . ?
C53 C52 1.3900 . ?
C17A C18A 1.3900 . ?
C17A C22A 1.3900 . ?
C18A C19A 1.3900 . ?
C19A C20A 1.3900 . ?
C20A C21A 1.3900 . ?
C20A C23A 1.518(8) . ?
C21A C22A 1.3900 . ?
C33 C34 1.390(10) . ?
C33 C36 1.490(7) . ?
C33 C32 1.344(11) . ?
O6B C47B 1.248(9) . ?
O2A C23A 1.252(13) . ?
C17B C18B 1.394(11) . ?
C17B C22B 1.403(11) . ?
C18B C19B 1.394(10) . ?
C19B C20B 1.362(12) . ?
C20B C21B 1.369(12) . ?
C20B C23B 1.531(11) . ?
C21B C22B 1.363(9) . ?
C23B O1B 1.199(14) . ?
C23B O2B 1.217(11) . ?
C41A C46A 1.368(12) . ?
C41A C42A 1.432(12) . ?
C46A C45A 1.391(10) . ?
C45A C44A 1.381(12) . ?
C44A C43A 1.402(12) . ?
C44A C47A 1.484(12) . ?
C43A C42A 1.378(9) . ?
C47A O6A 1.298(19) . ?
C47A O5A 1.230(12) . ?

loop_
_platon_squeeze_void_nr
_platon_squeeze_void_average_x
_platon_squeeze_void_average_y
_platon_squeeze_void_average_z
_platon_squeeze_void_volume
_platon_squeeze_void_count_electrons
_platon_squeeze_void_content
1 0.284 0.500 0.000 3628 1118 ' '
2 0.187 0.000 0.500 3628 1118 ' '
